data_4108322
loop_
_publ_author_name
'Sayaka Uchida'
'Ryosuke Kawamoto'
'Hanae Tagami'
'Yoshinao Nakagawa'
'Noritaka Mizuno'

_publ_section_title
;
 Highly Selective Sorption of Small Unsaturated Hydrocarbons by Nonporous
 Flexible Framework with Silver Ion
;
_journal_name_full 'Journal of the American Chemical Society'
_journal_page_first 12370
_journal_page_last 12376
_journal_paper_doi 10.1021/ja801453c
_journal_volume 130
_journal_year 2008
_chemical_formula_moiety 'C40 Ag2 Cr6 O72 Si W12 '
_chemical_formula_sum 'C40 Ag2 Cr6 O72 Si W12'
_chemical_formula_weight 4394.39
_space_group_IT_number 15
_symmetry_cell_setting monoclinic
_symmetry_Int_Tables_number 15
_symmetry_space_group_name_Hall '-C 2yc'
_symmetry_space_group_name_H-M 'C 1 2/c 1'
_cell_angle_alpha 90.0000
_cell_angle_beta 91.154(6)
_cell_angle_gamma 90.0000
_cell_formula_units_Z 4
_cell_length_a 15.965(4)
_cell_length_b 19.677(8)
_cell_length_c 30.539(11)
_cell_measurement_reflns_used 4925
_cell_measurement_temperature 248
_cell_measurement_theta_max 27.5
_cell_measurement_theta_min 3.1
_cell_volume 9592(6)
_computing_cell_refinement CrystalClear
_computing_data_collection CrystalClear
_computing_data_reduction CrystalStructure
_computing_publication_material 'CrystalStructure 3.8'
_computing_structure_refinement SHELXL
_computing_structure_solution SHELXS97
_diffrn_detector_area_resol_mean 7.31
_diffrn_measured_fraction_theta_full 0.498
_diffrn_measured_fraction_theta_max 0.498
_diffrn_measurement_device_type 'Rigaku Saturn'
_diffrn_measurement_method \w
_diffrn_radiation_type 'Mo K\a'
_diffrn_radiation_wavelength 0.71070
_diffrn_reflns_av_R_equivalents 0.096
_diffrn_reflns_limit_h_max 20
_diffrn_reflns_limit_h_min -19
_diffrn_reflns_limit_k_max 24
_diffrn_reflns_limit_k_min -24
_diffrn_reflns_limit_l_max 37
_diffrn_reflns_limit_l_min -38
_diffrn_reflns_number 12494
_diffrn_reflns_theta_full 27.47
_diffrn_reflns_theta_max 27.47
_exptl_absorpt_coefficient_mu 15.501
_exptl_absorpt_correction_T_max 1.000
_exptl_absorpt_correction_T_min 0.087
_exptl_absorpt_correction_type multi-scan
_exptl_crystal_colour green
_exptl_crystal_density_diffrn 3.043
_exptl_crystal_description plate
_exptl_crystal_F_000 7824.00
_exptl_crystal_size_max 0.20
_exptl_crystal_size_mid 0.10
_exptl_crystal_size_min 0.05
_refine_diff_density_max 6.92
_refine_diff_density_min -5.15
_refine_ls_goodness_of_fit_ref 1.232
_refine_ls_number_parameters 330
_refine_ls_number_reflns 5477
_refine_ls_R_factor_gt 0.1862
_refine_ls_shift/su_max 0.0400
_refine_ls_structure_factor_coef Fsqd
_refine_ls_weighting_details 'w = 1/[\s^2^(Fo^2^)+(0.2000P)^2^+0.0000P] where P=(Fo^2^+2Fc^2^)/3'
_refine_ls_weighting_scheme calc
_refine_ls_wR_factor_ref 0.3812
_reflns_number_gt 5308
_reflns_number_total 5477
_reflns_threshold_expression F^2^>2.0\s(F^2^)
_cod_data_source_file ja801453c_si_004.cif
_cod_data_source_block '__1-2C2H4'
_cod_original_formula_sum 'C40 Ag2 Cr6 O72 Si W12 '
_cod_database_code 4108322

loop_
_symmetry_equiv_pos_site_id
_symmetry_equiv_pos_as_xyz
1 +X,+Y,+Z
2 -X,+Y,1/2-Z
3 -X,-Y,-Z
4 +X,-Y,1/2+Z
5 1/2+X,1/2+Y,+Z
6 1/2-X,1/2+Y,1/2-Z
7 1/2-X,1/2-Y,-Z
8 1/2+X,1/2-Y,1/2+Z

loop_
_atom_site_label
_atom_site_type_symbol
_atom_site_fract_x
_atom_site_fract_y
_atom_site_fract_z
_atom_site_U_iso_or_equiv
_atom_site_adp_type
_atom_site_occupancy
_atom_site_symmetry_multiplicity
_atom_site_calc_flag
_atom_site_refinement_flags
W(1) W 0.46215(16) 0.6976(2) 0.50488(11) 0.0705(11) Uani 1.00 1 d .
W(2) W 0.40820(19) 0.8650(2) 0.53423(12) 0.0863(14) Uani 1.00 1 d .
W(3) W 0.35417(18) 0.7295(2) 0.60269(9) 0.0712(11) Uani 1.00 1 d .
W(4) W 0.35744(16) 0.71394(18) 0.40260(9) 0.0608(9) Uani 1.00 1 d .
W(5) W 0.30564(18) 0.5806(2) 0.47321(11) 0.0742(11) Uani 1.00 1 d .
W(6) W 0.19154(18) 0.6167(2) 0.57048(10) 0.0791(12) Uani 1.00 1 d .
Ag(1) Ag 0.6303(4) 0.0570(4) 0.0677(2) 0.087(2) Uani 1.00 1 d .
Cr(1) Cr 0.6648(6) 0.2364(10) 0.2167(4) 0.096(5) Uani 1.00 1 d .
Cr(2) Cr 0.8579(6) 0.1977(7) 0.1892(3) 0.071(3) Uani 1.00 1 d .
Cr(3) Cr 0.7077(6) 0.2065(7) 0.1142(3) 0.067(3) Uani 1.00 1 d .
Si(1) Si 0.2500 0.7500 0.5000 0.042(5) Uani 1.00 2 d S
O(1) O 0.741(3) 0.212(2) 0.1711(19) 0.080(15) Uiso 1.00 1 d .
O(2) O 0.277(6) 0.574(5) 0.520(3) 0.17(3) Uiso 1.00 1 d .
O(3) O 0.709(4) 0.176(3) 0.258(2) 0.096(18) Uiso 1.00 1 d .
O(4) O 0.330(2) 0.617(2) 0.4171(14) 0.055(10) Uiso 1.00 1 d .
O(5) O 0.558(3) 0.665(3) 0.505(2) 0.086(16) Uiso 1.00 1 d .
O(6) O 0.255(2) 0.770(2) 0.6161(13) 0.049(9) Uiso 1.00 1 d .
O(7) O 0.306(2) 0.903(2) 0.5478(13) 0.049(9) Uiso 1.00 1 d .
O(8) O 0.589(5) 0.235(4) 0.269(2) 0.13(2) Uiso 1.00 1 d .
O(9) O 0.800(2) 0.2727(19) 0.0904(12) 0.041(8) Uiso 1.00 1 d .
O(10) O 0.726(5) 0.314(3) 0.246(2) 0.14(3) Uiso 1.00 1 d .
O(11) O 0.405(4) 0.695(3) 0.349(2) 0.097(19) Uiso 1.00 1 d .
O(12) O 0.612(3) 0.311(2) 0.1844(19) 0.082(15) Uiso 1.00 1 d .
O(13) O 0.570(4) 0.180(3) 0.196(2) 0.097(18) Uiso 1.00 1 d .
O(14) O 0.861(3) 0.277(3) 0.229(2) 0.089(17) Uiso 1.00 1 d .
O(15) O 0.991(3) 0.183(2) 0.2044(19) 0.079(15) Uiso 1.00 1 d .
O(16) O 0.665(2) 0.207(2) 0.0495(13) 0.049(10) Uiso 1.00 1 d .
O(17) O 0.430(4) 0.592(3) 0.491(2) 0.12(2) Uiso 1.00 1 d .
O(18) O 0.234(3) 0.737(3) 0.5523(19) 0.026(13) Uiso 0.50 1 d P
O(19) O 0.221(3) 0.682(2) 0.4645(16) 0.014(10) Uiso 0.50 1 d P
O(20) O 0.295(4) 0.647(3) 0.598(2) 0.11(2) Uiso 1.00 1 d .
O(21) O 0.370(3) 0.809(3) 0.407(2) 0.091(17) Uiso 1.00 1 d .
O(22) O 0.383(4) 0.884(3) 0.471(2) 0.093(17) Uiso 1.00 1 d .
O(23) O 0.165(2) 0.560(2) 0.5995(15) 0.063(12) Uiso 1.00 1 d .
O(24) O 0.479(4) 0.794(3) 0.509(2) 0.11(2) Uiso 1.00 1 d .
O(25) O 0.478(3) 0.923(3) 0.5443(19) 0.085(16) Uiso 1.00 1 d .
O(27) O 0.385(2) 0.833(2) 0.5849(14) 0.051(10) Uiso 1.00 1 d .
O(28) O 0.637(3) 0.279(2) 0.1155(19) 0.079(14) Uiso 1.00 1 d .
O(29) O 0.442(3) 0.709(2) 0.4441(19) 0.084(16) Uiso 1.00 1 d .
O(30) O 0.320(2) 0.492(2) 0.4637(15) 0.065(12) Uiso 1.00 1 d .
O(31) O 0.405(3) 0.722(2) 0.6476(18) 0.074(14) Uiso 1.00 1 d .
O(32) O 0.620(3) 0.148(3) 0.131(2) 0.086(16) Uiso 1.00 1 d .
O(33) O 0.905(3) 0.272(2) 0.140(2) 0.084(16) Uiso 1.00 1 d .
O(34) O 0.832(2) 0.126(2) 0.2418(13) 0.053(10) Uiso 1.00 1 d .
O(35) O 0.875(4) 0.117(3) 0.154(2) 0.091(17) Uiso 1.00 1 d .
O(36) O 0.773(2) 0.123(2) 0.1009(15) 0.060(11) Uiso 1.00 1 d .
O(37) O 0.280(4) 0.841(3) 0.491(2) 0.041(17) Uiso 0.50 1 d P
O(38) O 0.325(6) 0.721(4) 0.473(3) 0.06(2) Uiso 0.50 1 d P
O(39) O 0.416(6) 0.696(5) 0.566(3) 0.17(3) Uiso 1.00 1 d .
C(1) C 0.870(3) 0.287(2) 0.1044(16) 0.035(11) Uiso 1.00 1 d .
C(2) C 0.549(6) 0.123(5) 0.169(3) 0.10(2) Uiso 1.00 1 d .
C(3) C 0.746(6) 0.134(5) 0.255(3) 0.09(2) Uiso 1.00 1 d .
C(4) C 0.829(5) 0.296(8) 0.255(5) 0.15(5) Uiso 1.00 1 d .
C(5) C 0.853(5) 0.357(4) 0.284(3) 0.09(2) Uiso 1.00 1 d .
C(6) C 0.918(7) 0.343(6) 0.086(4) 0.11(3) Uiso 1.00 1 d .
C(7) C 0.892(3) 0.421(3) 0.108(2) 0.050(14) Uiso 1.00 1 d .
C(8) C 0.834(5) 0.096(4) 0.119(2) 0.07(2) Uiso 1.00 1 d .
C(9) C 0.519(4) 0.077(3) 0.157(2) 0.051(14) Uiso 1.00 1 d .
C(10) C 0.651(4) 0.036(4) -0.007(2) 0.069(19) Uiso 1.00 1 d .
C(11) C 0.623(6) 0.339(5) 0.145(3) 0.10(3) Uiso 1.00 1 d .
C(12) C 0.726(7) 0.044(6) 0.010(4) 0.13(4) Uiso 1.00 1 d .
C(13) C 0.504(5) 0.388(4) 0.170(2) 0.08(2) Uiso 1.00 1 d .
C(15) C 0.894(5) 0.041(4) 0.077(3) 0.08(2) Uiso 1.00 1 d .
C(16) C 0.807(5) 0.343(4) 0.325(3) 0.08(2) Uiso 1.00 1 d .
C(17) C 0.555(3) 0.387(3) 0.1344(18) 0.045(13) Uiso 1.00 1 d .
C(18) C 0.756(6) 0.102(5) 0.296(3) 0.10(2) Uiso 1.00 1 d .
C(19) C 0.807(5) 0.058(4) 0.296(3) 0.09(2) Uiso 1.00 1 d .
C(21) C 0.852(5) 0.030(4) 0.112(2) 0.08(2) Uiso 1.00 1 d .
C(22) C 0.510(7) 0.038(6) 0.208(4) 0.12(3) Uiso 1.00 1 d .

loop_
_atom_site_aniso_label
_atom_site_aniso_U_11
_atom_site_aniso_U_22
_atom_site_aniso_U_33
_atom_site_aniso_U_12
_atom_site_aniso_U_13
_atom_site_aniso_U_23
W(1) 0.0287(13) 0.112(3) 0.0707(19) 0.0034(14) 0.0062(12) -0.0126(17)
W(2) 0.0445(17) 0.154(4) 0.0610(18) -0.0276(19) 0.0036(13) -0.030(2)
W(3) 0.0517(17) 0.123(3) 0.0388(14) -0.0113(16) -0.0083(12) -0.0011(15)
W(4) 0.0377(14) 0.102(2) 0.0433(14) 0.0081(13) 0.0096(10) -0.0075(14)
W(5) 0.0459(16) 0.111(3) 0.0659(19) 0.0183(16) -0.0008(13) -0.0183(18)
W(6) 0.0403(15) 0.140(3) 0.0567(17) -0.0022(17) 0.0028(12) 0.0202(19)
Ag(1) 0.068(3) 0.092(5) 0.100(5) 0.009(3) -0.004(3) -0.001(3)
Cr(1) 0.033(5) 0.200(17) 0.054(6) 0.016(7) 0.006(5) -0.021(8)
Cr(2) 0.027(4) 0.138(12) 0.049(5) -0.006(5) -0.006(4) 0.004(6)
Cr(3) 0.033(4) 0.133(11) 0.034(4) 0.007(5) 0.002(4) 0.003(5)
Si(1) 0.030(10) 0.057(15) 0.040(11) -0.019(9) -0.004(8) -0.005(10)

loop_
_atom_type_symbol
_atom_type_description
_atom_type_scat_dispersion_real
_atom_type_scat_dispersion_imag
_atom_type_scat_source
C C 0.003 0.002
;
International Tables for Crystallography
(1992, Vol. C, Tables 4.2.6.8 and 6.1.1.4)
;
O O 0.011 0.006
;
International Tables for Crystallography
(1992, Vol. C, Tables 4.2.6.8 and 6.1.1.4)
;
W W -0.849 6.872
;
International Tables for Crystallography
(1992, Vol. C, Tables 4.2.6.8 and 6.1.1.4)
;
Si Si 0.082 0.070
;
International Tables for Crystallography
(1992, Vol. C, Tables 4.2.6.8 and 6.1.1.4)
;
Ag Ag -0.897 1.101
;
International Tables for Crystallography
(1992, Vol. C, Tables 4.2.6.8 and 6.1.1.4)
;
Cr Cr 0.321 0.624
;
International Tables for Crystallography
(1992, Vol. C, Tables 4.2.6.8 and 6.1.1.4)
;
